data_7214122
loop_
_publ_author_name
'Hern\'andez, Jos\'e G.'
'Macdonald, Neil A. J.'
'Mottillo, Cristina'
'Butler, Ian S.'
'Fri\<s\<ci\'c, Tomislav'

_publ_section_title
;
 A mechanochemical strategy for oxidative addition: remarkable yields and
 stereoselectivity in the halogenation of organometallic Re(i) complexes
;
_journal_issue 3
_journal_name_full 'Green Chemistry'
_journal_page_first 1087
_journal_paper_doi 10.1039/c3gc42104j
_journal_volume 16
_journal_year 2014
_chemical_formula_moiety 'C7 H5 Br2 O2 Re'
_chemical_formula_sum 'C7 H5 Br2 O2 Re'
_chemical_formula_weight 467.13
_chemical_name_common dia-2
_chemical_name_systematic
;
 dia-cyclopentadienyldibromodicarbonyl Re(III)
;
_space_group_IT_number 11
_symmetry_cell_setting monoclinic
_symmetry_space_group_name_Hall '-P 2yb'
_symmetry_space_group_name_H-M 'P 1 21/m 1'
_atom_sites_solution_hydrogens geom
_atom_sites_solution_primary direct
_atom_sites_solution_secondary difmap
_audit_creation_method SHELXL-97
_cell_angle_alpha 90.00
_cell_angle_beta 112.700(4)
_cell_angle_gamma 90.00
_cell_formula_units_Z 2
_cell_length_a 6.892(3)
_cell_length_b 8.967(3)
_cell_length_c 8.538(3)
_cell_measurement_reflns_used 1768
_cell_measurement_temperature 571(2)
_cell_measurement_theta_max 26.45
_cell_measurement_theta_min 3.20
_cell_volume 486.8(3)
_computing_cell_refinement 'Bruker SAINT'
_computing_data_collection 'Bruker APEX2'
_computing_data_reduction 'Bruker SAINT'
_computing_molecular_graphics 'Bruker SHELXTL'
_computing_publication_material 'Bruker SHELXTL'
_computing_structure_refinement 'SHELXL-97 (Sheldrick, 1997)'
_computing_structure_solution 'SHELXL-97 (Sheldrick, 1997)'
_diffrn_ambient_temperature 571(2)
_diffrn_measured_fraction_theta_full 0.994
_diffrn_measured_fraction_theta_max 0.994
_diffrn_measurement_device_type 'Bruker APEX-II CCD'
_diffrn_measurement_method '\f and \w scans'
_diffrn_radiation_monochromator graphite
_diffrn_radiation_source 'fine-focus sealed tube'
_diffrn_radiation_type MoK\a
_diffrn_radiation_wavelength 0.71073
_diffrn_reflns_av_R_equivalents 0.0609
_diffrn_reflns_av_sigmaI/netI 0.0502
_diffrn_reflns_limit_h_max 8
_diffrn_reflns_limit_h_min -8
_diffrn_reflns_limit_k_max 11
_diffrn_reflns_limit_k_min -11
_diffrn_reflns_limit_l_max 10
_diffrn_reflns_limit_l_min -10
_diffrn_reflns_number 5136
_diffrn_reflns_theta_full 26.94
_diffrn_reflns_theta_max 26.94
_diffrn_reflns_theta_min 2.59
_diffrn_standards_number 0
_exptl_absorpt_coefficient_mu 20.644
_exptl_absorpt_correction_T_max 0.2320
_exptl_absorpt_correction_T_min 0.0344
_exptl_absorpt_correction_type multi-scan
_exptl_absorpt_process_details '(Blessing, 1995)'
_exptl_crystal_colour Red
_exptl_crystal_density_method 'not measured'
_exptl_crystal_description Plate
_exptl_crystal_F_000 416
_exptl_crystal_size_max 0.50
_exptl_crystal_size_mid 0.40
_exptl_crystal_size_min 0.10
_refine_diff_density_max 1.423
_refine_diff_density_min -1.368
_refine_diff_density_rms 0.224
_refine_ls_extinction_method none
_refine_ls_goodness_of_fit_ref 1.015
_refine_ls_hydrogen_treatment constr
_refine_ls_matrix_type full
_refine_ls_number_parameters 53
_refine_ls_number_reflns 1114
_refine_ls_number_restraints 0
_refine_ls_restrained_S_all 1.015
_refine_ls_R_factor_all 0.0507
_refine_ls_R_factor_gt 0.0319
_refine_ls_shift/su_max 0.001
_refine_ls_shift/su_mean 0.000
_refine_ls_structure_factor_coef Fsqd
_refine_ls_weighting_details 'calc w=1/[\s^2^(Fo^2^)+(0.0353P)^2^+0.0000P] where P=(Fo^2^+2Fc^2^)/3'
_refine_ls_weighting_scheme calc
_refine_ls_wR_factor_gt 0.0718
_refine_ls_wR_factor_ref 0.0778
_reflns_number_gt 846
_reflns_number_total 1114
_reflns_threshold_expression >2sigma(I)
_cod_data_source_file c3gc42104j.txt
_cod_data_source_block dia-2
_cod_depositor_comments
;
The following automatic conversions were performed:

'_symmetry_cell_setting' value 'Monoclinic' changed to 'monoclinic'
according to
/usr/data/users/saulius/automatic-downloads/current/RSC/lib/dictionaries/cif_core.dic
dictionary named 'cif_core.dic' version 2.4.2 from
2011-04-26.

'_exptl_absorpt_correction_type' value 'Multi-scan'
changed to 'multi-scan' according to
/usr/data/users/saulius/automatic-downloads/current/RSC/lib/dictionaries/cif_core.dic
dictionary named 'cif_core.dic' version 2.4.2 from 2011-04-26.

Automatic conversion script
Id: cif_fix_values 2281 2013-09-26 08:29:07Z andrius 
;
_cod_original_sg_symbol_H-M P21/m
_cod_database_code 7214122

loop_
_symmetry_equiv_pos_as_xyz
'x, y, z'
'-x, y+1/2, -z'
'-x, -y, -z'
'x, -y-1/2, z'

loop_
_atom_site_label
_atom_site_type_symbol
_atom_site_fract_x
_atom_site_fract_y
_atom_site_fract_z
_atom_site_U_iso_or_equiv
_atom_site_adp_type
_atom_site_occupancy
_atom_site_symmetry_multiplicity
_atom_site_calc_flag
_atom_site_refinement_flags
_atom_site_disorder_group
Re1 Re 0.50791(7) 0.2500 0.25105(5) 0.03599(16) Uani 1 2 d S .
Br1 Br 0.6614(2) 0.2500 0.57976(15) 0.0652(4) Uani 1 2 d S .
Br2 Br 0.6235(2) 0.2500 -0.00351(15) 0.0565(3) Uani 1 2 d S .
O1 O 0.8027(10) 0.5226(7) 0.3320(8) 0.0679(17) Uani 1 1 d . .
C1 C 0.6996(13) 0.4198(9) 0.3027(10) 0.0474(14) Uani 1 1 d . .
C4A C 0.195(3) 0.170(2) 0.056(2) 0.0474(14) Uani 0.48 1 d P 1
H4A H 0.1938 0.1102 -0.0332 0.057 Uiso 0.48 1 calc PR 1
C3A C 0.198(3) 0.121(2) 0.206(2) 0.0474(14) Uani 0.48 1 d P 1
H3A H 0.1962 0.0218 0.2370 0.057 Uiso 0.48 1 calc PR 1
C2A C 0.204(4) 0.2500 0.308(3) 0.0474(14) Uani 0.48 2 d SP 1
H2A H 0.2112 0.2500 0.4193 0.057 Uiso 0.48 2 calc SPR 1
C2B C 0.195(4) 0.2500 0.023(3) 0.0474(14) Uani 0.52 2 d SP 2
H2B H 0.1883 0.2500 -0.0882 0.057 Uiso 0.52 2 calc SPR 2
C3B C 0.201(3) 0.125(2) 0.115(2) 0.0474(14) Uani 0.52 1 d P 2
H3B H 0.1922 0.0283 0.0739 0.057 Uiso 0.52 1 calc PR 2
C4B C 0.222(3) 0.162(2) 0.275(2) 0.0474(14) Uani 0.52 1 d P 2
H4B H 0.2334 0.0977 0.3644 0.057 Uiso 0.52 1 calc PR 2

loop_
_atom_site_aniso_label
_atom_site_aniso_U_11
_atom_site_aniso_U_22
_atom_site_aniso_U_33
_atom_site_aniso_U_23
_atom_site_aniso_U_13
_atom_site_aniso_U_12
Re1 0.0437(3) 0.0335(2) 0.0332(2) 0.000 0.01753(19) 0.000
Br1 0.0909(11) 0.0702(9) 0.0344(6) 0.000 0.0239(7) 0.000
Br2 0.0616(9) 0.0735(9) 0.0427(7) 0.000 0.0294(6) 0.000
O1 0.067(4) 0.054(4) 0.076(4) -0.004(3) 0.020(3) -0.020(3)
C1 0.046(3) 0.055(4) 0.044(4) 0.002(3) 0.020(3) -0.009(3)
C4A 0.046(3) 0.055(4) 0.044(4) 0.002(3) 0.020(3) -0.009(3)
C3A 0.046(3) 0.055(4) 0.044(4) 0.002(3) 0.020(3) -0.009(3)
C2A 0.046(3) 0.055(4) 0.044(4) 0.002(3) 0.020(3) -0.009(3)
C2B 0.046(3) 0.055(4) 0.044(4) 0.002(3) 0.020(3) -0.009(3)
C3B 0.046(3) 0.055(4) 0.044(4) 0.002(3) 0.020(3) -0.009(3)
C4B 0.046(3) 0.055(4) 0.044(4) 0.002(3) 0.020(3) -0.009(3)

loop_
_atom_type_symbol
_atom_type_description
_atom_type_scat_dispersion_real
_atom_type_scat_dispersion_imag
_atom_type_scat_source
C C 0.0033 0.0016 'International Tables Vol C Tables 4.2.6.8 and 6.1.1.4'
H H 0.0000 0.0000 'International Tables Vol C Tables 4.2.6.8 and 6.1.1.4'
O O 0.0106 0.0060 'International Tables Vol C Tables 4.2.6.8 and 6.1.1.4'
Br Br -0.2901 2.4595 'International Tables Vol C Tables 4.2.6.8 and 6.1.1.4'
Re Re -1.0185 7.2310 'International Tables Vol C Tables 4.2.6.8 and 6.1.1.4'

loop_
_geom_angle_atom_site_label_1
_geom_angle_atom_site_label_2
_geom_angle_atom_site_label_3
_geom_angle
_geom_angle_site_symmetry_1
_geom_angle_site_symmetry_3
C1 Re1 C1 102.6(5) . 4_565
C1 Re1 C4B 144.1(5) . .
C1 Re1 C4B 104.5(5) 4_565 .
C1 Re1 C4B 104.5(5) . 4_565
C1 Re1 C4B 144.1(5) 4_565 4_565
C4B Re1 C4B 42.1(9) . 4_565
C1 Re1 C4A 141.2(5) . .
C1 Re1 C4A 106.7(6) 4_565 .
C4B Re1 C4A 47.7(6) . .
C4B Re1 C4A 63.5(7) 4_565 .
C1 Re1 C4A 106.7(6) . 4_565
C1 Re1 C4A 141.2(5) 4_565 4_565
C4B Re1 C4A 63.5(7) . 4_565
C4B Re1 C4A 47.7(6) 4_565 4_565
C4A Re1 C4A 36.7(9) . 4_565
C1 Re1 C3B 156.0(5) . .
C1 Re1 C3B 98.4(5) 4_565 .
C4B Re1 C3B 35.3(6) . .
C4B Re1 C3B 62.4(7) 4_565 .
C4A Re1 C3B 16.0(5) . .
C4A Re1 C3B 49.4(6) 4_565 .
C1 Re1 C3B 98.4(5) . 4_565
C1 Re1 C3B 156.0(5) 4_565 4_565
C4B Re1 C3B 62.4(7) . 4_565
C4B Re1 C3B 35.3(6) 4_565 4_565
C4A Re1 C3B 49.4(6) . 4_565
C4A Re1 C3B 16.0(5) 4_565 4_565
C3B Re1 C3B 58.9(9) . 4_565
C1 Re1 C2A 122.5(3) . .
C1 Re1 C2A 122.5(3) 4_565 .
C4B Re1 C2A 21.8(5) . .
C4B Re1 C2A 21.8(5) 4_565 .
C4A Re1 C2A 58.6(8) . .
C4A Re1 C2A 58.6(8) 4_565 .
C3B Re1 C2A 51.2(7) . .
C3B Re1 C2A 51.2(7) 4_565 .
C1 Re1 C2B 121.8(3) . .
C1 Re1 C2B 121.8(3) 4_565 .
C4B Re1 C2B 59.8(7) . .
C4B Re1 C2B 59.8(7) 4_565 .
C4A Re1 C2B 19.5(4) . .
C4A Re1 C2B 19.5(4) 4_565 .
C3B Re1 C2B 34.7(5) . .
C3B Re1 C2B 34.7(5) 4_565 .
C2A Re1 C2B 63.3(9) . .
C1 Re1 C3A 157.5(6) . .
C1 Re1 C3A 98.5(6) 4_565 .
C4B Re1 C3A 16.6(5) . .
C4B Re1 C3A 53.0(6) 4_565 .
C4A Re1 C3A 34.0(6) . .
C4A Re1 C3A 58.9(7) 4_565 .
C3B Re1 C3A 19.6(5) . .
C3B Re1 C3A 63.1(6) 4_565 .
C2A Re1 C3A 36.2(6) . .
C2B Re1 C3A 49.7(6) . .
C1 Re1 C3A 98.5(6) . 4_565
C1 Re1 C3A 157.5(6) 4_565 4_565
C4B Re1 C3A 53.0(6) . 4_565
C4B Re1 C3A 16.6(5) 4_565 4_565
C4A Re1 C3A 58.9(7) . 4_565
C4A Re1 C3A 34.0(6) 4_565 4_565
C3B Re1 C3A 63.1(6) . 4_565
C3B Re1 C3A 19.6(5) 4_565 4_565
C2A Re1 C3A 36.2(6) . 4_565
C2B Re1 C3A 49.7(6) . 4_565
C3A Re1 C3A 59.7(10) . 4_565
O1 C1 Re1 176.7(8) . .
C3A C4A C4A 109.2(12) . 4_565
C3A C4A Re1 75.3(11) . .
C4A C4A Re1 71.6(5) 4_565 .
C3A C4A H4A 125.4 . .
C4A C4A H4A 125.4 4_565 .
Re1 C4A H4A 119.4 . .
C4A C3A C2A 107.5(18) . .
C4A C3A Re1 70.8(11) . .
C2A C3A Re1 71.9(12) . .
C4A C3A H3A 126.3 . .
C2A C3A H3A 126.3 . .
Re1 C3A H3A 122.8 . .
C3A C2A C3A 107(2) . 4_565
C3A C2A Re1 72.0(12) . .
C3A C2A Re1 72.0(12) 4_565 .
C3A C2A H2A 126.7 . .
C3A C2A H2A 126.7 4_565 .
Re1 C2A H2A 121.2 . .
C3B C2B C3B 111(2) 4_565 .
C3B C2B Re1 72.4(12) 4_565 .
C3B C2B Re1 72.4(12) . .
C3B C2B H2B 124.6 4_565 .
C3B C2B H2B 124.6 . .
Re1 C2B H2B 122.1 . .
C4B C3B C2B 110.7(17) . .
C4B C3B Re1 69.6(10) . .
C2B C3B Re1 72.8(11) . .
C4B C3B H3B 124.7 . .
C2B C3B H3B 124.7 . .
Re1 C3B H3B 124.4 . .
C3B C4B C4B 103.9(11) . 4_565
C3B C4B Re1 75.0(10) . .
C4B C4B Re1 69.0(5) 4_565 .
C3B C4B H4B 128.1 . .
C4B C4B H4B 128.1 4_565 .
Re1 C4B H4B 120.0 . .

loop_
_geom_bond_atom_site_label_1
_geom_bond_atom_site_label_2
_geom_bond_distance
_geom_bond_site_symmetry_2
Re1 C1 1.951(8) .
Re1 C1 1.951(8) 4_565
Re1 C4B 2.208(17) .
Re1 C4B 2.208(17) 4_565
Re1 C4A 2.271(19) .
Re1 C4A 2.271(19) 4_565
Re1 C3B 2.275(16) .
Re1 C3B 2.275(16) 4_565
Re1 C2A 2.33(2) .
Re1 C2B 2.28(2) .
Re1 C3A 2.326(18) .
Re1 C3A 2.326(18) 4_565
O1 C1 1.131(9) .
C4A C3A 1.34(2) .
C4A C4A 1.43(4) 4_565
C4A H4A 0.9300 .
C3A C2A 1.44(2) .
C3A H3A 0.9300 .
C2A C3A 1.44(2) 4_565
C2A H2A 0.9300 .
C2B C3B 1.36(2) 4_565
C2B C3B 1.36(2) .
C2B H2B 0.9300 .
C3B C4B 1.36(2) .
C3B H3B 0.9300 .
C4B C4B 1.58(4) 4_565
C4B H4B 0.9300 .
